data_7218561
loop_
_publ_author_name
'Masoomi, Mohammad Yaser'
'Morsali, Ali'
'Junk, Peter C.'

_publ_section_title
;
 Rapid mechanochemical synthesis of two new Cd(ii)-based metal--organic
 frameworks with high removal efficiency of Congo red
;
_journal_issue 3
_journal_name_full CrystEngComm
_journal_page_first 686
_journal_paper_doi 10.1039/C4CE01783H
_journal_volume 17
_journal_year 2015
_chemical_formula_moiety 'C24 H16 Cd N2 O5, C3 H7 N O'
_chemical_formula_sum 'C27 H25 Cd N3 O6'
_chemical_formula_weight 599.90
_chemical_name_systematic
; 
 ? 
;
_space_group_IT_number 15
_symmetry_cell_setting monoclinic
_symmetry_space_group_name_Hall '-C 2yc'
_symmetry_space_group_name_H-M 'C 1 2/c 1'
_atom_sites_solution_hydrogens geom
_atom_sites_solution_primary direct
_atom_sites_solution_secondary difmap
_audit_creation_method SHELXL-97
_cell_angle_alpha 90.00
_cell_angle_beta 103.6011(12)
_cell_angle_gamma 90.00
_cell_formula_units_Z 8
_cell_length_a 15.5064(10)
_cell_length_b 11.7116(8)
_cell_length_c 29.7359(19)
_cell_measurement_reflns_used 2333
_cell_measurement_temperature 100(2)
_cell_measurement_theta_max 29
_cell_measurement_theta_min 3
_cell_volume 5248.7(6)
_computing_cell_refinement 'Bruker SAINT'
_computing_data_collection 'Bruker APEX II'
_computing_data_reduction 'Bruker SAINT'
_computing_molecular_graphics 'Bruker SHELXTL'
_computing_publication_material 'Bruker SHELXTL'
_computing_structure_refinement 'SHELXL-97 (Sheldrick, 1997)'
_computing_structure_solution 'SHELXS-97 (Sheldrick, 1997)'
_diffrn_ambient_temperature 100(2)
_diffrn_measured_fraction_theta_full 0.999
_diffrn_measured_fraction_theta_max 0.999
_diffrn_measurement_device_type 'Bruker APEX II CCD area detector''
_diffrn_measurement_method 'omega scans'
_diffrn_radiation_monochromator graphite
_diffrn_radiation_source 'fine-focus sealed tube'
_diffrn_radiation_type MoK\a
_diffrn_radiation_wavelength 0.71073
_diffrn_reflns_av_R_equivalents 0.0000
_diffrn_reflns_av_sigmaI/netI 0.0591
_diffrn_reflns_limit_h_max 20
_diffrn_reflns_limit_h_min -21
_diffrn_reflns_limit_k_max 15
_diffrn_reflns_limit_k_min 0
_diffrn_reflns_limit_l_max 40
_diffrn_reflns_limit_l_min 0
_diffrn_reflns_number 6967
_diffrn_reflns_theta_full 29.00
_diffrn_reflns_theta_max 29.00
_diffrn_reflns_theta_min 2.20
_exptl_absorpt_coefficient_mu 0.864
_exptl_absorpt_correction_T_max 0.926
_exptl_absorpt_correction_T_min 0.867
_exptl_absorpt_correction_type multi-scan
_exptl_absorpt_process_details SADABS
_exptl_crystal_colour colorless
_exptl_crystal_density_diffrn 1.328
_exptl_crystal_density_method 'not measured'
_exptl_crystal_description plate
_exptl_crystal_F_000 2096
_exptl_crystal_size_max 0.17
_exptl_crystal_size_mid 0.11
_exptl_crystal_size_min 0.09
_platon_squeeze_details
;
The unit cell contains 8 higly disordered DMF molecules, the 
contribution of the solvent was removed from overall scattering by using 
PLATON/SQUEEZE program. Density, molecular weight and composition are
 given taking solvate molecules into account.
;
_refine_diff_density_max 0.627
_refine_diff_density_min -0.788
_refine_diff_density_rms 0.097
_refine_ls_extinction_method none
_refine_ls_goodness_of_fit_ref 0.998
_refine_ls_hydrogen_treatment constr
_refine_ls_matrix_type full
_refine_ls_number_parameters 289
_refine_ls_number_reflns 6967
_refine_ls_number_restraints 0
_refine_ls_restrained_S_all 0.998
_refine_ls_R_factor_all 0.0569
_refine_ls_R_factor_gt 0.0334
_refine_ls_shift/su_max 0.001
_refine_ls_shift/su_mean 0.000
_refine_ls_structure_factor_coef Fsqd
_refine_ls_weighting_details 'calc w=1/[\s^2^(Fo^2^)+(0.0250P)^2^+0.0000P] where P=(Fo^2^+2Fc^2^)/3'
_refine_ls_weighting_scheme calc
_refine_ls_wR_factor_gt 0.0647
_refine_ls_wR_factor_ref 0.0682
_reflns_number_gt 4987
_reflns_number_total 6967
_reflns_threshold_expression I>2\s(I)
_cod_data_source_file c4ce01783h1.cif
_cod_data_source_block y86
_cod_depositor_comments
;
The following automatic conversions were performed:

'_symmetry_cell_setting' value 'Monoclinic' changed to 'monoclinic'
according to
/usr/data/users/saulius/crontab/automatic-downloads/rss-feeds/RSC/lib/dictionaries/cif_core.dic
dictionary named 'cif_core.dic' version 2.4.2 from 2011-04-26.

Automatic conversion script
Id: cif_fix_values 2827 2014-09-09 07:05:25Z andrius 

 Adding full bibliography for 7218560--7218561.cif.
;
_cod_original_sg_symbol_H-M C2/c
_cod_database_code 7218561

loop_
_symmetry_equiv_pos_as_xyz
'x, y, z'
'-x, y, -z+1/2'
'x+1/2, y+1/2, z'
'-x+1/2, y+1/2, -z+1/2'
'-x, -y, -z'
'x, -y, z-1/2'
'-x+1/2, -y+1/2, -z'
'x+1/2, -y+1/2, z-1/2'

loop_
_atom_site_label
_atom_site_type_symbol
_atom_site_fract_x
_atom_site_fract_y
_atom_site_fract_z
_atom_site_U_iso_or_equiv
_atom_site_adp_type
_atom_site_occupancy
_atom_site_symmetry_multiplicity
_atom_site_calc_flag
_atom_site_refinement_flags
Cd1 Cd 0.622284(12) 0.152988(16) -0.210770(6) 0.01238(5) Uani 1 1 d .
O1 O 0.77654(12) 0.17775(16) -0.17815(6) 0.0220(4) Uani 1 1 d .
O2 O 0.69114(11) 0.13732(16) -0.13023(6) 0.0207(4) Uani 1 1 d .
O3 O 0.47858(11) 0.13695(16) -0.20331(6) 0.0203(4) Uani 1 1 d .
O4 O 0.42788(12) 0.32559(19) -0.00954(6) 0.0294(5) Uani 1 1 d .
O5 O 0.66426(11) 0.17582(15) -0.28040(6) 0.0183(4) Uani 1 1 d .
N1 N 0.60867(13) 0.3516(2) -0.20923(7) 0.0177(4) Uani 1 1 d .
N2 N 0.61792(15) -0.04414(18) -0.21004(8) 0.0166(4) Uani 1 1 d .
C1 C 0.76592(16) 0.1589(2) -0.13801(8) 0.0170(5) Uani 1 1 d .
C2 C 0.84554(16) 0.1630(2) -0.09831(8) 0.0164(5) Uani 1 1 d .
C3 C 0.92292(18) 0.2177(2) -0.10303(9) 0.0230(6) Uani 1 1 d .
H3A H 0.9251 0.2508 -0.1319 0.028 Uiso 1 1 calc R
C4 C 0.99672(18) 0.2246(3) -0.06621(9) 0.0238(6) Uani 1 1 d .
H4A H 1.0482 0.2648 -0.0693 0.029 Uiso 1 1 calc R
C5 C 0.84494(19) 0.1118(2) -0.05624(9) 0.0231(6) Uani 1 1 d .
H5A H 0.7929 0.0742 -0.0523 0.028 Uiso 1 1 calc R
C6 C 0.40979(16) 0.1704(2) -0.19136(8) 0.0142(5) Uani 1 1 d .
C7 C 0.41629(16) 0.2076(2) -0.14274(8) 0.0146(5) Uani 1 1 d .
C8 C 0.34647(17) 0.2678(2) -0.13160(9) 0.0212(6) Uani 1 1 d .
H8A H 0.2939 0.2812 -0.1549 0.025 Uiso 1 1 calc R
C9 C 0.35220(18) 0.3083(3) -0.08742(9) 0.0241(6) Uani 1 1 d .
H9A H 0.3048 0.3506 -0.0804 0.029 Uiso 1 1 calc R
C10 C 0.42863(17) 0.2861(2) -0.05322(9) 0.0208(6) Uani 1 1 d .
C11 C 0.49877(18) 0.2255(2) -0.06336(9) 0.0220(6) Uani 1 1 d .
H11A H 0.5507 0.2109 -0.0398 0.026 Uiso 1 1 calc R
C12 C 0.49248(17) 0.1865(2) -0.10820(9) 0.0191(6) Uani 1 1 d .
H12A H 0.5404 0.1453 -0.1153 0.023 Uiso 1 1 calc R
C13 C 0.50590(17) 0.3277(2) 0.02503(9) 0.0225(6) Uani 1 1 d .
C14 C 0.5802(2) 0.3848(3) 0.01976(9) 0.0257(6) Uani 1 1 d .
H14A H 0.5804 0.4217 -0.0086 0.031 Uiso 1 1 calc R
C15 C 0.65754(18) 0.4107(2) -0.23278(10) 0.0219(6) Uani 1 1 d .
H15A H 0.6924 0.3696 -0.2496 0.026 Uiso 1 1 calc R
C16 C 0.65966(17) 0.5283(2) -0.23374(10) 0.0200(6) Uani 1 1 d .
H16A H 0.6945 0.5667 -0.2514 0.024 Uiso 1 1 calc R
C17 C 0.60993(18) 0.5910(2) -0.20845(10) 0.0183(6) Uani 1 1 d .
C18 C 0.56021(19) 0.5288(2) -0.18390(10) 0.0225(6) Uani 1 1 d .
H18A H 0.5256 0.5672 -0.1661 0.027 Uiso 1 1 calc R
C19 C 0.56108(19) 0.4108(2) -0.18530(10) 0.0233(6) Uani 1 1 d .
H19A H 0.5261 0.3699 -0.1684 0.028 Uiso 1 1 calc R
C20 C 0.62203(18) -0.1057(2) -0.24760(10) 0.0181(6) Uani 1 1 d .
H20A H 0.6264 -0.0665 -0.2749 0.022 Uiso 1 1 calc R
C21 C 0.62013(17) -0.2236(2) -0.24818(10) 0.0173(6) Uani 1 1 d .
H21A H 0.6245 -0.2641 -0.2752 0.021 Uiso 1 1 calc R
C22 C 0.61184(18) -0.2822(2) -0.20898(10) 0.0165(6) Uani 1 1 d .
C23 C 0.60576(18) -0.2186(2) -0.17008(10) 0.0198(6) Uani 1 1 d .
H23A H 0.5988 -0.2558 -0.1428 0.024 Uiso 1 1 calc R
C24 C 0.61005(18) -0.1008(2) -0.17191(10) 0.0184(6) Uani 1 1 d .
H24A H 0.6073 -0.0582 -0.1451 0.022 Uiso 1 1 calc R

loop_
_atom_site_aniso_label
_atom_site_aniso_U_11
_atom_site_aniso_U_22
_atom_site_aniso_U_33
_atom_site_aniso_U_23
_atom_site_aniso_U_13
_atom_site_aniso_U_12
Cd1 0.01397(8) 0.01054(8) 0.01213(8) 0.00075(9) 0.00206(6) 0.00021(9)
O1 0.0200(9) 0.0332(12) 0.0123(9) 0.0019(8) 0.0030(7) -0.0019(8)
O2 0.0161(9) 0.0309(12) 0.0135(9) 0.0004(8) 0.0004(7) -0.0007(8)
O3 0.0160(9) 0.0266(11) 0.0195(9) -0.0079(8) 0.0068(7) -0.0026(8)
O4 0.0188(10) 0.0542(15) 0.0137(9) -0.0117(9) 0.0008(8) 0.0053(9)
O5 0.0189(9) 0.0217(11) 0.0125(8) 0.0025(7) 0.0003(7) -0.0003(7)
N1 0.0189(11) 0.0123(10) 0.0225(10) 0.0021(11) 0.0062(9) -0.0003(10)
N2 0.0168(11) 0.0129(10) 0.0207(11) 0.0031(11) 0.0055(9) 0.0008(10)
C1 0.0207(12) 0.0156(12) 0.0143(12) -0.0010(11) 0.0033(10) 0.0024(11)
C2 0.0169(12) 0.0192(13) 0.0127(11) -0.0026(11) 0.0028(9) -0.0001(11)
C3 0.0214(15) 0.0325(16) 0.0150(13) 0.0011(11) 0.0039(11) -0.0005(12)
C4 0.0174(14) 0.0358(17) 0.0173(14) -0.0050(12) 0.0021(11) -0.0024(12)
C5 0.0234(15) 0.0286(15) 0.0174(14) -0.0011(11) 0.0052(11) -0.0037(11)
C6 0.0198(12) 0.0089(13) 0.0144(12) -0.0006(9) 0.0048(10) -0.0033(9)
C7 0.0158(13) 0.0155(13) 0.0129(12) 0.0003(10) 0.0041(10) -0.0019(10)
C8 0.0143(13) 0.0296(16) 0.0174(13) -0.0033(11) -0.0009(11) 0.0026(11)
C9 0.0163(14) 0.0384(18) 0.0169(14) -0.0067(12) 0.0023(11) 0.0057(11)
C10 0.0171(13) 0.0311(16) 0.0136(13) -0.0031(11) 0.0026(11) 0.0001(11)
C11 0.0158(13) 0.0318(16) 0.0154(13) 0.0012(11) -0.0024(11) 0.0040(11)
C12 0.0158(13) 0.0238(15) 0.0172(13) 0.0002(10) 0.0030(10) 0.0030(10)
C13 0.0195(13) 0.0330(17) 0.0131(12) -0.0072(11) 0.0000(10) 0.0038(11)
C14 0.0303(16) 0.0343(17) 0.0120(13) 0.0047(11) 0.0038(12) 0.0013(12)
C15 0.0179(14) 0.0138(13) 0.0356(17) -0.0015(12) 0.0097(12) 0.0023(10)
C16 0.0192(14) 0.0152(13) 0.0295(16) 0.0006(11) 0.0134(12) -0.0015(11)
C17 0.0179(15) 0.0104(12) 0.0272(15) 0.0001(12) 0.0066(12) 0.0010(10)
C18 0.0287(16) 0.0131(13) 0.0307(16) -0.0001(11) 0.0173(13) 0.0009(11)
C19 0.0305(16) 0.0161(14) 0.0291(16) 0.0011(11) 0.0184(13) 0.0001(11)
C20 0.0170(14) 0.0180(13) 0.0192(14) 0.0008(11) 0.0043(11) -0.0007(10)
C21 0.0175(14) 0.0142(13) 0.0200(14) -0.0019(10) 0.0041(11) -0.0013(10)
C22 0.0126(14) 0.0119(12) 0.0253(14) 0.0028(12) 0.0051(11) 0.0012(11)
C23 0.0222(15) 0.0156(14) 0.0239(15) 0.0060(11) 0.0103(12) 0.0022(11)
C24 0.0221(15) 0.0134(13) 0.0222(15) -0.0005(11) 0.0103(12) 0.0030(11)

loop_
_atom_type_symbol
_atom_type_description
_atom_type_scat_dispersion_real
_atom_type_scat_dispersion_imag
_atom_type_scat_source
C C 0.0033 0.0016 'International Tables Vol C Tables 4.2.6.8 and 6.1.1.4'
H H 0.0000 0.0000 'International Tables Vol C Tables 4.2.6.8 and 6.1.1.4'
N N 0.0061 0.0033 'International Tables Vol C Tables 4.2.6.8 and 6.1.1.4'
Cd Cd -0.8075 1.2024 'International Tables Vol C Tables 4.2.6.8 and 6.1.1.4'
O O 0.0106 0.0060 'International Tables Vol C Tables 4.2.6.8 and 6.1.1.4'

loop_
_geom_angle_atom_site_label_1
_geom_angle_atom_site_label_2
_geom_angle_atom_site_label_3
_geom_angle
_geom_angle_site_symmetry_1
_geom_angle_site_symmetry_3
O3 Cd1 N2 83.47(7) . .
O3 Cd1 O5 125.14(6) . .
N2 Cd1 O5 97.94(7) . .
O3 Cd1 N1 89.16(7) . .
N2 Cd1 N1 172.57(7) . .
O5 Cd1 N1 87.05(7) . .
O3 Cd1 O1 151.12(6) . .
N2 Cd1 O1 98.45(7) . .
O5 Cd1 O1 83.34(6) . .
N1 Cd1 O1 87.56(7) . .
O3 Cd1 O2 96.42(6) . .
N2 Cd1 O2 85.47(8) . .
O5 Cd1 O2 138.43(6) . .
N1 Cd1 O2 94.47(7) . .
O1 Cd1 O2 55.31(6) . .
O3 Cd1 C1 123.86(7) . .
N2 Cd1 C1 92.19(8) . .
O5 Cd1 C1 110.93(7) . .
N1 Cd1 C1 91.15(8) . .
O1 Cd1 C1 27.68(6) . .
O2 Cd1 C1 27.63(7) . .
C1 O1 Cd1 91.26(14) . .
C1 O2 Cd1 90.82(14) . .
C6 O3 Cd1 154.65(16) . .
C10 O4 C13 120.2(2) . .
C6 O5 Cd1 100.73(15) 2_654 .
C19 N1 C15 117.6(2) . .
C19 N1 Cd1 126.25(18) . .
C15 N1 Cd1 116.06(17) . .
C20 N2 C24 117.9(2) . .
C20 N2 Cd1 121.43(18) . .
C24 N2 Cd1 120.68(18) . .
O2 C1 O1 122.6(2) . .
O2 C1 C2 119.1(2) . .
O1 C1 C2 118.3(2) . .
O2 C1 Cd1 61.55(12) . .
O1 C1 Cd1 61.07(12) . .
C2 C1 Cd1 179.30(19) . .
C5 C2 C3 118.5(2) . .
C5 C2 C1 121.2(2) . .
C3 C2 C1 120.3(2) . .
C4 C3 C2 121.1(3) . .
C4 C3 H3A 119.5 . .
C2 C3 H3A 119.5 . .
C13 C4 C3 118.9(3) 7_655 .
C13 C4 H4A 120.5 7_655 .
C3 C4 H4A 120.5 . .
C14 C5 C2 120.6(3) 7_655 .
C14 C5 H5A 119.7 7_655 .
C2 C5 H5A 119.7 . .
O5 C6 O3 121.9(2) 2_654 .
O5 C6 C7 118.5(2) 2_654 .
O3 C6 C7 119.6(2) . .
C8 C7 C12 119.0(2) . .
C8 C7 C6 119.9(2) . .
C12 C7 C6 121.0(2) . .
C9 C8 C7 121.3(2) . .
C9 C8 H8A 119.3 . .
C7 C8 H8A 119.3 . .
C8 C9 C10 119.0(3) . .
C8 C9 H9A 120.5 . .
C10 C9 H9A 120.5 . .
O4 C10 C11 123.7(2) . .
O4 C10 C9 115.5(2) . .
C11 C10 C9 120.8(2) . .
C10 C11 C12 119.6(2) . .
C10 C11 H11A 120.2 . .
C12 C11 H11A 120.2 . .
C11 C12 C7 120.3(2) . .
C11 C12 H12A 119.8 . .
C7 C12 H12A 119.8 . .
C14 C13 C4 121.3(2) . 7_655
C14 C13 O4 122.1(2) . .
C4 C13 O4 116.5(2) 7_655 .
C13 C14 C5 119.6(3) . 7_655
C13 C14 H14A 120.2 . .
C5 C14 H14A 120.2 7_655 .
N1 C15 C16 123.1(3) . .
N1 C15 H15A 118.4 . .
C16 C15 H15A 118.4 . .
C15 C16 C17 119.5(3) . .
C15 C16 H16A 120.2 . .
C17 C16 H16A 120.2 . .
C18 C17 C16 116.8(2) . .
C18 C17 C22 123.1(3) . 1_565
C16 C17 C22 120.2(3) . 1_565
C19 C18 C17 119.9(3) . .
C19 C18 H18A 120.0 . .
C17 C18 H18A 120.0 . .
N1 C19 C18 123.1(3) . .
N1 C19 H19A 118.5 . .
C18 C19 H19A 118.5 . .
N2 C20 C21 122.8(3) . .
N2 C20 H20A 118.6 . .
C21 C20 H20A 118.6 . .
C20 C21 C22 119.4(3) . .
C20 C21 H21A 120.3 . .
C22 C21 H21A 120.3 . .
C21 C22 C23 118.0(2) . .
C21 C22 C17 120.7(3) . 1_545
C23 C22 C17 121.2(3) . 1_545
C24 C23 C22 119.1(3) . .
C24 C23 H23A 120.5 . .
C22 C23 H23A 120.5 . .
N2 C24 C23 122.7(3) . .
N2 C24 H24A 118.6 . .
C23 C24 H24A 118.6 . .

loop_
_geom_bond_atom_site_label_1
_geom_bond_atom_site_label_2
_geom_bond_distance
_geom_bond_site_symmetry_2
Cd1 O3 2.2984(17) .
Cd1 N2 2.310(2) .
Cd1 O5 2.3272(17) .
Cd1 N1 2.337(2) .
Cd1 O1 2.3781(18) .
Cd1 O2 2.3888(17) .
Cd1 C1 2.717(2) .
O1 C1 1.262(3) .
O2 C1 1.260(3) .
O3 C6 1.263(3) .
O4 C10 1.382(3) .
O4 C13 1.391(3) .
O5 C6 1.255(3) 2_654
N1 C19 1.334(3) .
N1 C15 1.339(3) .
N2 C20 1.343(3) .
N2 C24 1.344(3) .
C1 C2 1.495(3) .
C2 C5 1.389(4) .
C2 C3 1.396(4) .
C3 C4 1.388(4) .
C3 H3A 0.9500 .
C4 C13 1.379(4) 7_655
C4 H4A 0.9500 .
C5 C14 1.391(4) 7_655
C5 H5A 0.9500 .
C6 O5 1.255(3) 2_654
C6 C7 1.491(3) .
C7 C8 1.395(4) .
C7 C12 1.393(3) .
C8 C9 1.380(4) .
C8 H8A 0.9500 .
C9 C10 1.393(4) .
C9 H9A 0.9500 .
C10 C11 1.390(4) .
C11 C12 1.391(4) .
C11 H11A 0.9500 .
C12 H12A 0.9500 .
C13 C14 1.372(4) .
C13 C4 1.379(4) 7_655
C14 C5 1.391(4) 7_655
C14 H14A 0.9500 .
C15 C16 1.378(4) .
C15 H15A 0.9500 .
C16 C17 1.405(4) .
C16 H16A 0.9500 .
C17 C18 1.387(4) .
C17 C22 1.485(3) 1_565
C18 C19 1.384(4) .
C18 H18A 0.9500 .
C19 H19A 0.9500 .
C20 C21 1.381(4) .
C20 H20A 0.9500 .
C21 C22 1.385(4) .
C21 H21A 0.9500 .
C22 C23 1.397(4) .
C22 C17 1.485(3) 1_545
C23 C24 1.383(3) .
C23 H23A 0.9500 .
C24 H24A 0.9500 .

loop_
_geom_torsion_atom_site_label_1
_geom_torsion_atom_site_label_2
_geom_torsion_atom_site_label_3
_geom_torsion_atom_site_label_4
_geom_torsion
_geom_torsion_site_symmetry_1
_geom_torsion_site_symmetry_4
O3 Cd1 O1 C1 13.3(2) . .
N2 Cd1 O1 C1 -78.45(16) . .
O5 Cd1 O1 C1 -175.53(16) . .
N1 Cd1 O1 C1 97.16(16) . .
O2 Cd1 O1 C1 0.01(15) . .
O3 Cd1 O2 C1 -173.59(16) . .
N2 Cd1 O2 C1 103.53(16) . .
O5 Cd1 O2 C1 6.7(2) . .
N1 Cd1 O2 C1 -83.92(16) . .
O1 Cd1 O2 C1 -0.01(15) . .
N2 Cd1 O3 C6 153.8(4) . .
O5 Cd1 O3 C6 -111.0(4) . .
N1 Cd1 O3 C6 -25.2(4) . .
O1 Cd1 O3 C6 58.2(4) . .
O2 Cd1 O3 C6 69.2(4) . .
C1 Cd1 O3 C6 65.6(4) . .
O3 Cd1 O5 C6 -3.13(17) . 2_654
N2 Cd1 O5 C6 84.45(15) . 2_654
N1 Cd1 O5 C6 -90.02(15) . 2_654
O1 Cd1 O5 C6 -177.91(15) . 2_654
O2 Cd1 O5 C6 176.57(14) . 2_654
C1 Cd1 O5 C6 179.87(15) . 2_654
O3 Cd1 N1 C19 33.6(2) . .
N2 Cd1 N1 C19 26.5(7) . .
O5 Cd1 N1 C19 158.9(2) . .
O1 Cd1 N1 C19 -117.7(2) . .
O2 Cd1 N1 C19 -62.7(2) . .
C1 Cd1 N1 C19 -90.2(2) . .
O3 Cd1 N1 C15 -150.25(19) . .
N2 Cd1 N1 C15 -157.4(5) . .
O5 Cd1 N1 C15 -25.00(19) . .
O1 Cd1 N1 C15 58.45(19) . .
O2 Cd1 N1 C15 113.37(19) . .
C1 Cd1 N1 C15 85.9(2) . .
O3 Cd1 N2 C20 113.1(2) . .
O5 Cd1 N2 C20 -11.6(2) . .
N1 Cd1 N2 C20 120.2(6) . .
O1 Cd1 N2 C20 -96.0(2) . .
O2 Cd1 N2 C20 -149.9(2) . .
C1 Cd1 N2 C20 -123.1(2) . .
O3 Cd1 N2 C24 -66.1(2) . .
O5 Cd1 N2 C24 169.2(2) . .
N1 Cd1 N2 C24 -58.9(7) . .
O1 Cd1 N2 C24 84.8(2) . .
O2 Cd1 N2 C24 30.9(2) . .
C1 Cd1 N2 C24 57.7(2) . .
Cd1 O2 C1 O1 0.0(3) . .
Cd1 O2 C1 C2 179.7(2) . .
Cd1 O1 C1 O2 0.0(3) . .
Cd1 O1 C1 C2 -179.7(2) . .
O3 Cd1 C1 O2 7.68(19) . .
N2 Cd1 C1 O2 -75.91(16) . .
O5 Cd1 C1 O2 -175.27(14) . .
N1 Cd1 C1 O2 97.45(16) . .
O1 Cd1 C1 O2 180.0(3) . .
O3 Cd1 C1 O1 -172.29(13) . .
N2 Cd1 C1 O1 104.11(16) . .
O5 Cd1 C1 O1 4.76(17) . .
N1 Cd1 C1 O1 -82.52(16) . .
O2 Cd1 C1 O1 -180.0(3) . .
O3 Cd1 C1 C2 -149(18) . .
N2 Cd1 C1 C2 127(18) . .
O5 Cd1 C1 C2 28(18) . .
N1 Cd1 C1 C2 -59(18) . .
O1 Cd1 C1 C2 23(18) . .
O2 Cd1 C1 C2 -157(18) . .
O2 C1 C2 C5 19.4(4) . .
O1 C1 C2 C5 -160.9(3) . .
Cd1 C1 C2 C5 176(100) . .
O2 C1 C2 C3 -161.3(3) . .
O1 C1 C2 C3 18.4(4) . .
Cd1 C1 C2 C3 -5(18) . .
C5 C2 C3 C4 -2.2(4) . .
C1 C2 C3 C4 178.5(3) . .
C2 C3 C4 C13 2.6(4) . 7_655
C3 C2 C5 C14 0.0(4) . 7_655
C1 C2 C5 C14 179.3(3) . 7_655
Cd1 O3 C6 O5 125.2(3) . 2_654
Cd1 O3 C6 C7 -53.1(5) . .
O5 C6 C7 C8 -12.6(4) 2_654 .
O3 C6 C7 C8 165.8(2) . .
O5 C6 C7 C12 169.5(2) 2_654 .
O3 C6 C7 C12 -12.1(4) . .
C12 C7 C8 C9 1.2(4) . .
C6 C7 C8 C9 -176.8(3) . .
C7 C8 C9 C10 -1.5(4) . .
C13 O4 C10 C11 13.8(4) . .
C13 O4 C10 C9 -167.7(3) . .
C8 C9 C10 O4 -177.6(3) . .
C8 C9 C10 C11 0.9(4) . .
O4 C10 C11 C12 178.3(3) . .
C9 C10 C11 C12 -0.1(4) . .
C10 C11 C12 C7 -0.2(4) . .
C8 C7 C12 C11 -0.3(4) . .
C6 C7 C12 C11 177.6(2) . .
C10 O4 C13 C14 56.5(4) . .
C10 O4 C13 C4 -127.4(3) . 7_655
C4 C13 C14 C5 1.3(4) 7_655 7_655
O4 C13 C14 C5 177.2(3) . 7_655
C19 N1 C15 C16 -0.9(4) . .
Cd1 N1 C15 C16 -177.3(2) . .
N1 C15 C16 C17 1.1(5) . .
C15 C16 C17 C18 -0.5(4) . .
C15 C16 C17 C22 179.7(3) . 1_565
C16 C17 C18 C19 -0.2(4) . .
C22 C17 C18 C19 179.5(3) 1_565 .
C15 N1 C19 C18 0.0(4) . .
Cd1 N1 C19 C18 176.1(2) . .
C17 C18 C19 N1 0.5(5) . .
C24 N2 C20 C21 -1.2(4) . .
Cd1 N2 C20 C21 179.6(2) . .
N2 C20 C21 C22 1.4(4) . .
C20 C21 C22 C23 0.0(4) . .
C20 C21 C22 C17 -179.8(3) . 1_545
C21 C22 C23 C24 -1.3(4) . .
C17 C22 C23 C24 178.4(3) 1_545 .
C20 N2 C24 C23 -0.2(4) . .
Cd1 N2 C24 C23 179.0(2) . .
C22 C23 C24 N2 1.5(5) . .

loop_
_platon_squeeze_void_nr
_platon_squeeze_void_average_x
_platon_squeeze_void_average_y
_platon_squeeze_void_average_z
_platon_squeeze_void_volume
_platon_squeeze_void_count_electrons
_platon_squeeze_void_content
1 0.391 -0.020 0.000 733 169 ' '
2 0.425 -0.022 0.500 733 169 ' '
